data_7123130
loop_
_publ_author_name
'Carroll, Timothy G.'
'Hunt, Camden'
'Garwick, Rachel'
'Wu, Guang'
'Dobrovetsky, Roman'
'M\'enard, Gabriel'

_publ_section_title
;
 An untethered C3v-symmetric triarylphosphine oxide locked by
 intermolecular hydrogen bonding
;
_journal_name_full 'Chemical Communications'
_journal_paper_doi 10.1039/C9CC01128E
_journal_year 2019
_chemical_formula_moiety '0.5(C102 H66 O14 P2 V6)'
_chemical_formula_sum 'C51 H33 O7 P V3'
_chemical_formula_weight 941.61
_space_group_crystal_system hexagonal
_space_group_IT_number 193
_space_group_name_Hall '-P 6c 2'
_space_group_name_H-M_alt 'P 63/m c m'
_symmetry_Int_Tables_number 193
_symmetry_space_group_name_Hall '-P 6c 2'
_symmetry_space_group_name_H-M 'P 63/m c m'
_audit_creation_date 2018-12-17
_audit_creation_method
;
Olex2 1.2
(compiled 2018.05.29 svn.r3508 for OlexSys, GUI svn.r5506)
;
_audit_update_record
;
2019-02-06 deposited with the CCDC.    2019-03-05 downloaded from the CCDC.
;
_cell_angle_alpha 90
_cell_angle_beta 90
_cell_angle_gamma 120
_cell_formula_units_Z 2
_cell_length_a 15.033(2)
_cell_length_b 15.033(2)
_cell_length_c 11.491(3)
_cell_measurement_reflns_used 1373
_cell_measurement_temperature 110(2)
_cell_measurement_theta_max 22.47
_cell_measurement_theta_min 2.71
_cell_volume 2248.9(7)
_computing_cell_refinement 'SAINT v8.34A (Bruker, 2013)'
_computing_data_reduction 'SAINT v8.34A (Bruker, 2013)'
_computing_molecular_graphics 'Olex2 (Dolomanov et al., 2009)'
_computing_publication_material 'Olex2 (Dolomanov et al., 2009)'
_computing_structure_refinement 'olex2.refine (Bourhis et al., 2015)'
_diffrn_ambient_temperature 109.87
_diffrn_measured_fraction_theta_full 0.9959
_diffrn_measured_fraction_theta_max 0.9959
_diffrn_measurement_device_type 'Bruker APEX-II CCD'
_diffrn_measurement_method '\f and \w scans'
_diffrn_radiation_type 'Mo K\a'
_diffrn_radiation_wavelength 0.71073
_diffrn_reflns_av_R_equivalents 0.0798
_diffrn_reflns_av_unetI/netI 0.0294
_diffrn_reflns_limit_h_max 17
_diffrn_reflns_limit_h_min -8
_diffrn_reflns_limit_k_max 14
_diffrn_reflns_limit_k_min -17
_diffrn_reflns_limit_l_max 13
_diffrn_reflns_limit_l_min -13
_diffrn_reflns_number 11757
_diffrn_reflns_theta_full 24.8402
_diffrn_reflns_theta_max 24.84
_diffrn_reflns_theta_min 1.56
_diffrn_standards_number 0
_exptl_absorpt_coefficient_mu 0.698
_exptl_absorpt_correction_T_max 0.7451
_exptl_absorpt_correction_T_min 0.6653
_exptl_absorpt_correction_type multi-scan
_exptl_absorpt_process_details
;
SADABS-2014/5 (Bruker,2014/5) was used for absorption correction.
wR2(int) was 0.0656 before and 0.0604 after correction.
The Ratio of minimum to maximum transmission is 0.8929.
The \l/2 correction factor is 0.00150.
;
_exptl_crystal_density_diffrn 1.3905
_exptl_crystal_description 'blue plate'
_exptl_crystal_F_000 960.5080
_exptl_crystal_size_max 0.2
_exptl_crystal_size_mid 0.15
_exptl_crystal_size_min 0.1
_refine_diff_density_max 1.0794
_refine_diff_density_min -2.2085
_refine_diff_density_rms 0.1956
_refine_ls_d_res_high 0.8459
_refine_ls_d_res_low 13.0186
_refine_ls_goodness_of_fit_ref 1.0511
_refine_ls_hydrogen_treatment mixed
_refine_ls_matrix_type full
_refine_ls_number_constraints 12
_refine_ls_number_parameters 61
_refine_ls_number_reflns 733
_refine_ls_number_restraints 17
_refine_ls_restrained_S_all 1.0380
_refine_ls_R_factor_all 0.1560
_refine_ls_R_factor_gt 0.1347
_refine_ls_shift/su_max 0.0025
_refine_ls_shift/su_mean 0.0001
_refine_ls_structure_factor_coef Fsqd
_refine_ls_weighting_details 'w=1/[\s^2^(Fo^2^)+(0.0000P)^2^+49.7094P] where P=(Fo^2^+2Fc^2^)/3'
_refine_ls_weighting_scheme calc
_refine_ls_wR_factor_gt 0.2394
_refine_ls_wR_factor_ref 0.2494
_reflns_Friedel_coverage 0.0
_reflns_limit_h_max 15
_reflns_limit_h_min 0
_reflns_limit_k_max 8
_reflns_limit_k_min 0
_reflns_limit_l_max 13
_reflns_limit_l_min 0
_reflns_number_gt 582
_reflns_number_total 733
_reflns_threshold_expression I>=2u(I)
_cod_data_source_file c9cc01128e2.cif
_cod_data_source_block tgc266_blue_0m_a
_cod_original_cell_volume 2248.8(7)
_cod_database_code 7123130
_olex2_refinement_description
;
1. Fixed Uiso
 At 1.2 times of:
  All C(H) groups
2. Restrained distances
 H6-C6
 1 with sigma of 0.01
 C8-C9 \\sim C9-C10 \\sim C8B-C9B \\sim C9B-C10B
 with sigma of 0.01
 C0aa-C2 \\sim C2-C3 \\sim C3-C4 \\sim C4-C5 \\sim C0aa-C6 \\sim C5-C6
 with sigma of 0.01
 C0aa-C3 \\sim C2-C4 \\sim C3-C5 \\sim C5-C0aa
 with sigma of 0.01
 H6-C0aa \\sim H6-C5
 with sigma of 0.01
3. Restrained planarity
 C0aa, C2, C3, C4, C5, C6, H6
 with sigma of 0.1
4. Others
 Fixed Sof: C8(0.25) H8(0.25) C9(0.5) H9(0.5) C10(0.5) H10(0.5) C8B(0.25)
 H8B(0.25) C9B(0.5) H9B(0.5) C10B(0.5) H10B(0.5) C0aa(0.25) C2(0.25) C3(0.25)
 C5(0.25) C6(0.25) H6(0.25) O2(0.25) O3(0.25) C1(0.25) P1(0.0833) O1(0.08333)
5.a Aromatic/amide H refined with riding coordinates:
 C8(H8), C9(H9), C10(H10), C8B(H8B), C9B(H9B), C10B(H10B)
;
_olex2_submission_special_instructions 'No special instructions were received'

loop_
_space_group_symop_id
_space_group_symop_operation_xyz
1 x,y,z
2 x-y,x,z+1/2
3 y,-x+y,z+1/2
4 -y,x-y,z
5 -x+y,-x,z
6 x-y,-y,-z+1/2
7 -x,-x+y,-z+1/2
8 -x,-y,z+1/2
9 y,x,-z+1/2
10 -y,-x,-z
11 -x+y,y,-z
12 x,x-y,-z
13 -x,-y,-z
14 -x+y,-x,-z-1/2
15 -y,x-y,-z-1/2
16 y,-x+y,-z
17 x-y,x,-z
18 -x+y,y,z-1/2
19 x,x-y,z-1/2
20 x,y,-z-1/2
21 -y,-x,z-1/2
22 y,x,z
23 x-y,-y,z
24 -x,-x+y,z

loop_
_atom_site_label
_atom_site_type_symbol
_atom_site_fract_x
_atom_site_fract_y
_atom_site_fract_z
_atom_site_U_iso_or_equiv
_atom_site_adp_type
_atom_site_occupancy
_atom_site_site_symmetry_order
_atom_site_refinement_flags_posn
_atom_site_refinement_flags_adp
_atom_site_refinement_flags_occupancy
_atom_site_disorder_group
C8 C 0.367(2) 0.829(3) 0.25 0.050(8) Uiso 0.500000 2 DS T P 1
H8 H 0.408(2) 0.797(3) 0.25 0.060(10) Uiso 0.500000 2 RS T P 1
C9 C 0.3366(19) 0.852(2) 0.3591(16) 0.077(7) Uiso 0.500000 1 D . . 1
H9 H 0.3551(19) 0.847(2) 0.4371(16) 0.092(8) Uiso 0.500000 1 R . . 1
C10 C 0.2695(17) 0.8836(18) 0.3113(19) 0.053(5) Uiso 0.500000 1 D . . 1
H10 H 0.2291(17) 0.9028(18) 0.3571(19) 0.063(6) Uiso 0.500000 1 R . . 1
C8B C 0.263(3) 0.888(3) 0.25 0.078(12) Uiso 0.500000 2 DS T P 2
H8B H 0.219(3) 0.917(3) 0.25 0.094(14) Uiso 0.500000 2 RS T P 2
C9B C 0.300(2) 0.865(3) 0.353(2) 0.116(11) Uiso 0.500000 1 D . . 2
H9B H 0.284(2) 0.870(3) 0.432(2) 0.139(13) Uiso 0.500000 1 R . . 2
C10B C 0.3675(17) 0.8315(18) 0.3077(19) 0.050(5) Uiso 0.500000 1 D . . 2
H10B H 0.4071(17) 0.8120(18) 0.3543(19) 0.060(6) Uiso 0.500000 1 R . . 2
C4 C 0.7104(9) 1.0 0.25 0.035(4) Uiso 1.000000 4 DS T P 3
C0aa C 0.8869(9) 1.0 0.3316(13) 0.037(6) Uiso 0.500000 2 DS T P 3
C2 C 0.8163(10) 1.0 0.4134(13) 0.045(7) Uiso 0.500000 2 DS T P 3
C3 C 0.7274(9) 1.0 0.3722(8) 0.035(5) Uiso 0.500000 2 DS T P 3
C5 C 0.7799(10) 1.0 0.1694(10) 0.050(7) Uiso 0.500000 2 DS T P 3
C6 C 0.8679(10) 1.0 0.2114(13) 0.029(5) Uiso 0.500000 2 DS T P 3
H6 H 0.9182(16) 1.0 0.154(2) 0.2(2) Uiso 0.500000 2 DS T P 3
O2 O 0.5583(11) 1.0 0.2013(14) 0.041(4) Uiso 0.500000 2 S T P .
O3 O 0.5972(12) 1.0 0.1126(16) 0.051(5) Uiso 0.500000 2 S T P .
C1 C 0.6153(12) 1.0 0.2182(15) 0.022(5) Uiso 0.500000 2 S T P .
P1 P 1.0 1.0 0.3861(13) 0.037(3) Uani 0.499800 6 S T P .
V1 V 0.42759(19) 1.0 0.25 0.0610(13) Uani 1.000000 4 S T P .
O1 O 1.0 1.0 0.513(4) 0.021(6) Uiso 0.499980 6 S T P .

loop_
_atom_site_aniso_label
_atom_site_aniso_U_11
_atom_site_aniso_U_22
_atom_site_aniso_U_33
_atom_site_aniso_U_12
_atom_site_aniso_U_13
_atom_site_aniso_U_23
P1 0.018(3) 0.018(3) 0.075(10) 0.0091(14) -0.000000 0.000000
V1 0.0178(11) 0.0396(19) 0.133(4) 0.0198(10) -0.000000 0.000000

loop_
_atom_type_symbol
_atom_type_scat_dispersion_real
_atom_type_scat_dispersion_imag
_atom_type_scat_Cromer_Mann_a1
_atom_type_scat_Cromer_Mann_a2
_atom_type_scat_Cromer_Mann_a3
_atom_type_scat_Cromer_Mann_a4
_atom_type_scat_Cromer_Mann_b1
_atom_type_scat_Cromer_Mann_b2
_atom_type_scat_Cromer_Mann_b3
_atom_type_scat_Cromer_Mann_b4
_atom_type_scat_Cromer_Mann_c
_atom_type_scat_source
_atom_type_scat_dispersion_source
H 0.00000 0.00000 0.49300 0.32291 0.14019 0.04081 10.51090 26.12570 3.14236 57.79970 0.0030380000826 'International Tables Volume C Table 6.1.1.4 (pp. 500-502)' 'Henke, Gullikson and Davis, At. Data and Nucl. Data Tables, 1993, 54, 2'
C 0.00347 0.00161 2.31000 1.02000 1.58860 0.86500 20.84390 10.20750 0.56870 51.65120 0.215599998832 'International Tables Volume C Table 6.1.1.4 (pp. 500-502)' 'Henke, Gullikson and Davis, At. Data and Nucl. Data Tables, 1993, 54, 2'
P 0.10434 0.09671 6.43450 4.17910 1.78000 1.49080 1.90670 27.15700 0.52600 68.16450 1.11489999294 'International Tables Volume C Table 6.1.1.4 (pp. 500-502)' 'Henke, Gullikson and Davis, At. Data and Nucl. Data Tables, 1993, 54, 2'
O 0.01158 0.00611 3.04850 2.28680 1.54630 0.86700 13.27710 5.70110 0.32390 32.90890 0.250800013542 'International Tables Volume C Table 6.1.1.4 (pp. 500-502)' 'Henke, Gullikson and Davis, At. Data and Nucl. Data Tables, 1993, 54, 2'
V 0.31844 0.54361 10.29710 7.35110 2.07030 2.05710 6.86570 0.43850 26.89380 102.47800 1.21990001202 'International Tables Volume C Table 6.1.1.4 (pp. 500-502)' 'Henke, Gullikson and Davis, At. Data and Nucl. Data Tables, 1993, 54, 2'

loop_
_geom_angle_atom_site_label_1
_geom_angle_atom_site_label_2
_geom_angle_atom_site_label_3
_geom_angle
_geom_angle_site_symmetry_1
_geom_angle_site_symmetry_3
C9 C8 H8 119.0(14) . .
C9 C8 H8 119.0(14) 20_556 .
C9 C8 C9 122(3) 20_556 .
H9 C9 C8 131.9(14) . .
C10 C9 C8 96(2) . .
C10 C9 H9 131.9(12) . .
C10 C10 C9 112.7(11) 20_556 .
H10 C10 C9 123.7(12) . .
C9B C8B H8B 124.1(17) 20_556 .
C9B C8B H8B 124.1(17) . .
C9B C8B C9B 112(3) 20_556 .
H9B C9B C8B 128.7(17) . .
C10B C9B C8B 103(3) . .
C10B C9B H9B 128.7(13) . .
C10B C10B C9B 111.4(13) 20_556 .
H10B C10B C9B 124.3(13) . .
C3 C4 C3 159.4(13) . 6_675
C5 C4 C3 38.1(8) . 6_675
C5 C4 C3 38.1(8) 6_675 .
C5 C4 C3 121.3(10) 6_675 6_675
C5 C4 C3 121.3(10) . .
C5 C4 C5 83.2(12) 6_675 .
C1 C4 C1 28.7(14) 6_675 .
C5 C0aa C2 41.9(7) 6_675 .
C6 C0aa C2 102(2) 6_675 .
C6 C0aa C2 119.9(10) . .
C6 C0aa C5 77.9(9) . 6_675
C6 C0aa C5 59.6(18) 6_675 6_675
H6 C0aa C2 120(5) 6_675 .
H6 C0aa C5 162(5) 6_675 6_675
H6 C0aa C6 121(5) 6_675 .
H6 C0aa C6 139(7) 6_675 6_675
C3 C2 C0aa 119.0(10) . .
C5 C2 C0aa 78.4(12) 6_675 .
C5 C2 C3 40.6(10) 6_675 .
C6 C2 C0aa 20.0(7) 6_675 .
C6 C2 C3 98.9(9) 6_675 .
C6 C2 C5 58.4(11) 6_675 6_675
C2 C3 C4 119.8(8) . 6_675
C5 C3 C4 69.1(10) 6_675 6_675
C5 C3 C2 50.7(9) 6_675 .
C0aa C5 C4 138.8(14) 6_675 .
C2 C5 C4 161.5(16) 6_675 .
C2 C5 C0aa 59.7(8) 6_675 6_675
C3 C5 C4 72.8(10) 6_675 .
C3 C5 C0aa 148.4(15) 6_675 6_675
C3 C5 C2 88.7(15) 6_675 6_675
C5 C5 C4 48.4(6) 6_675 .
C5 C5 C0aa 90.4(8) 6_675 6_675
C5 C5 C2 150.1(12) 6_675 6_675
C5 C5 C3 121.2(10) 6_675 6_675
C6 C5 C4 118.4(10) . .
C6 C5 C4 92.4(10) 6_675 .
C6 C5 C0aa 46.4(5) 6_675 6_675
C6 C5 C0aa 20.4(11) . 6_675
C6 C5 C2 80.1(15) . 6_675
C6 C5 C2 106.1(11) 6_675 6_675
C6 C5 C3 168.8(14) . 6_675
C6 C5 C3 165.2(13) 6_675 6_675
C2 C6 C0aa 58(2) 6_675 6_675
C2 C6 C0aa 163.2(12) 6_675 .
C5 C6 C0aa 55.7(7) 6_675 .
C5 C6 C0aa 100(3) . 6_675
C5 C6 C0aa 166(3) 6_675 6_675
C5 C6 C0aa 121.7(10) . .
C5 C6 C2 107.5(8) 6_675 6_675
C5 C6 C2 41.5(6) . 6_675
C6 C6 C0aa 150(2) 6_675 6_675
C6 C6 C0aa 11.7(7) 6_675 .
C6 C6 C2 151.6(6) 6_675 6_675
C6 C6 C5 110.0(6) 6_675 .
C6 C6 C5 44.0(5) 6_675 6_675
H6 C6 C0aa 19(3) . 6_675
H6 C6 C0aa 119.2(16) . .
H6 C6 C2 77.6(17) . 6_675
H6 C6 C5 174.9(17) . 6_675
H6 C6 C5 119.1(16) . .
C6 H6 C0aa 22(4) . 6_675
V1 O2 C1 117.0(12) . 6_675
C3 C1 C4 46.0(6) 6_675 .
O3 C1 O2 124.5(18) . 6_675
C1 C1 O2 42.9(10) 6_675 6_675
C1 C1 O3 167.4(13) 6_675 .
C0aa P1 C0aa 108.7(7) . 4_765
C0aa P1 C0aa 108.7(7) 5_675 4_765
C0aa P1 C0aa 108.7(7) 5_675 .
C6 P1 C0aa 103.8(5) 6_675 5_675
C6 P1 C0aa 9.2(8) 6_675 .
C6 P1 C0aa 103.8(5) 6_675 4_765
C6 P1 C0aa 9.2(8) 7_765 5_675
C6 P1 C0aa 103.8(5) 9 5_675
C6 P1 C0aa 103.8(5) 7_765 .
C6 P1 C0aa 9.2(8) 9 4_765
C6 P1 C0aa 103.8(5) 9 .
C6 P1 C0aa 103.8(5) 7_765 4_765
C6 P1 C6 97.9(7) 7_765 9
C6 P1 C6 97.9(7) 6_675 9
C6 P1 C6 97.9(7) 7_765 6_675
H6 P1 C0aa 108.4(8) 6_675 4_765
H6 P1 C0aa 0.5(17) 7_765 5_675
H6 P1 C0aa 108.4(8) 7_765 4_765
H6 P1 C0aa 108.4(8) 6_675 5_675
H6 P1 C0aa 0.5(17) 9 4_765
H6 P1 C0aa 108.4(8) 7_765 .
H6 P1 C0aa 108.4(8) 9 .
H6 P1 C0aa 108.4(8) 9 5_675
H6 P1 C0aa 0.5(17) 6_675 .
H6 P1 C6 103.5(11) 6_675 9
H6 P1 C6 103.5(11) 9 6_675
H6 P1 C6 103.5(11) 7_765 6_675
H6 P1 C6 8.7(12) 6_675 6_675
H6 P1 C6 103.5(11) 7_765 9
H6 P1 C6 103.5(11) 6_675 7_765
H6 P1 C6 8.7(12) 7_765 7_765
H6 P1 C6 103.5(11) 9 7_765
H6 P1 C6 8.7(12) 9 9
H6 P1 H6 108.2(15) 7_765 6_675
H6 P1 H6 108.2(15) 6_675 9
H6 P1 H6 108.2(15) 7_765 9
C8 V1 C8 161.0(16) . 6_675
C9 V1 C8 147.2(5) 20_556 6_675
C9 V1 C8 147.2(5) 23_675 .
C9 V1 C8 147.2(5) 6_675 .
C9 V1 C8 36.5(4) 20_556 .
C9 V1 C8 36.5(4) 23_675 6_675
C9 V1 C8 147.2(5) . 6_675
C9 V1 C8 36.5(4) . .
C9 V1 C8 36.5(4) 6_675 6_675
C9 V1 C9 167.4(10) . 6_675
C9 V1 C9 65.6(10) 20_556 .
C9 V1 C9 167.4(10) 23_675 20_556
C9 V1 C9 112.9(10) 20_556 6_675
C9 V1 C9 65.6(10) 23_675 6_675
C9 V1 C9 112.9(10) 23_675 .
C10 V1 C8 140.9(9) 6_675 .
C10 V1 C8 56.3(9) 20_556 .
C10 V1 C8 140.9(9) 23_675 .
C10 V1 C8 140.9(9) . 6_675
C10 V1 C8 56.3(9) 23_675 6_675
C10 V1 C8 56.3(9) . .
C10 V1 C8 56.3(9) 6_675 6_675
C10 V1 C8 140.9(9) 20_556 6_675
C10 V1 C9 36.4(4) . .
C10 V1 C9 131.2(9) 20_556 23_675
C10 V1 C9 108.6(7) 23_675 .
C10 V1 C9 62.2(8) . 20_556
C10 V1 C9 131.2(9) 6_675 .
C10 V1 C9 108.6(7) . 23_675
C10 V1 C9 131.2(9) . 6_675
C10 V1 C9 108.6(7) 6_675 20_556
C10 V1 C9 36.4(4) 6_675 6_675
C10 V1 C9 62.2(8) 6_675 23_675
C10 V1 C9 62.2(8) 23_675 6_675
C10 V1 C9 108.6(7) 20_556 6_675
C10 V1 C9 36.4(4) 23_675 23_675
C10 V1 C9 62.2(8) 20_556 .
C10 V1 C9 36.4(4) 20_556 20_556
C10 V1 C9 131.2(9) 23_675 20_556
C10 V1 C10 36.5(11) 20_556 .
C10 V1 C10 96.1(10) 23_675 20_556
C10 V1 C10 84.8(11) 23_675 .
C10 V1 C10 96.1(10) . 6_675
C10 V1 C10 36.5(11) 23_675 6_675
C10 V1 C10 84.8(11) 20_556 6_675
C8B V1 C8B 83(2) . 6_675
C9B V1 C8B 102.6(11) 20_556 6_675
C9B V1 C8B 102.6(11) 23_675 .
C9B V1 C8B 102.6(11) 6_675 .
C9B V1 C8B 37.0(5) 20_556 .
C9B V1 C8B 102.6(11) . 6_675
C9B V1 C8B 37.0(5) 23_675 6_675
C9B V1 C8B 37.0(5) 6_675 6_675
C9B V1 C8B 37.0(5) . .
C9B V1 C9B 61.9(14) 20_556 .
C9B V1 C9B 134.3(11) . 6_675
C9B V1 C9B 134.3(11) 23_675 20_556
C9B V1 C9B 61.9(14) 23_675 6_675
C9B V1 C9B 99.8(14) 23_675 .
C9B V1 C9B 99.8(14) 20_556 6_675
C10B V1 C8B 138.2(11) 23_675 .
C10B V1 C8B 59.2(11) 20_556 .
C10B V1 C8B 59.2(11) 6_675 6_675
C10B V1 C8B 138.2(11) . 6_675
C10B V1 C8B 59.2(11) 23_675 6_675
C10B V1 C8B 59.2(11) . .
C10B V1 C8B 138.2(11) 20_556 6_675
C10B V1 C8B 138.2(11) 6_675 .
C10B V1 C9B 36.0(4) . .
C10B V1 C9B 158.5(9) 20_556 23_675
C10B V1 C9B 129.6(10) 23_675 .
C10B V1 C9B 59.0(8) . 20_556
C10B V1 C9B 158.5(9) 6_675 .
C10B V1 C9B 129.6(10) . 23_675
C10B V1 C9B 158.5(9) . 6_675
C10B V1 C9B 129.6(10) 6_675 20_556
C10B V1 C9B 36.0(4) 6_675 6_675
C10B V1 C9B 36.0(4) 23_675 23_675
C10B V1 C9B 59.0(8) 23_675 6_675
C10B V1 C9B 129.6(10) 20_556 6_675
C10B V1 C9B 158.5(9) 23_675 20_556
C10B V1 C9B 59.0(8) 20_556 .
C10B V1 C9B 36.0(4) 20_556 20_556
C10B V1 C9B 59.0(8) 6_675 23_675
C10B V1 C10B 33.2(11) 20_556 .
C10B V1 C10B 162.0(10) 23_675 20_556
C10B V1 C10B 142.0(11) 20_556 6_675
C10B V1 C10B 162.0(10) . 6_675
C10B V1 C10B 33.2(11) 23_675 6_675
C10B V1 C10B 142.0(11) 23_675 .
O2 V1 O2 31.8(9) 6_675 .
O1 O1 P1 0.0000009(3) 10_776 .
O1 O1 P1 179.9999991(3) 10_776 10_776

loop_
_geom_bond_atom_site_label_1
_geom_bond_atom_site_label_2
_geom_bond_distance
_geom_bond_site_symmetry_2
C8 H8 0.9500 .
C8 C9 1.433(12) 20_556
C8 C9 1.433(12) .
C8 V1 2.26(3) 6_675
C9 H9 0.9500 .
C9 C10 1.426(12) .
C9 V1 2.32(3) 6_675
C10 C10 1.41(4) 20_556
C10 H10 0.9500 .
C10 V1 2.25(2) 6_675
C8B H8B 0.9500 .
C8B C9B 1.430(13) 20_556
C8B C9B 1.430(13) .
C8B V1 2.19(4) 6_675
C9B H9B 0.9500 .
C9B C10B 1.428(13) .
C9B V1 2.30(3) 6_675
C10B C10B 1.33(4) 20_556
C10B H10B 0.9500 .
C10B V1 2.32(2) 6_675
C4 C3 1.427(9) 6_675
C4 C3 1.427(9) .
C4 C5 1.396(10) .
C4 C5 1.396(10) 6_675
C4 C1 1.48(2) .
C4 C1 1.48(2) 6_675
C0aa C0aa 1.87(3) 6_675
C0aa C2 1.418(11) .
C0aa C5 1.609(16) 6_675
C0aa C6 1.410(10) .
C0aa C6 0.57(2) 6_675
C0aa H6 0.50(2) 6_675
C0aa P1 1.812(15) 5_675
C2 C3 1.417(10) .
C2 C5 1.097(14) 6_675
C2 C6 1.63(3) 6_675
C3 C5 0.922(19) 6_675
C3 C1 1.98(2) 6_675
C5 C5 1.85(2) 6_675
C5 C6 1.409(10) .
C5 C6 1.905(19) 6_675
C6 C6 0.89(3) 6_675
C6 H6 1.000(9) .
C6 P1 2.280(16) 9
H6 P1 1.315(19) 9
O2 O2 1.12(3) 6_675
O2 C1 1.26(2) 6_675
O2 V1 2.043(16) .
O3 C1 1.24(2) .
C1 C1 0.73(3) 6_675
P1 P1 2.62(3) 10_776
P1 O1 1.15(4) 10_776
P1 O1 1.46(5) .
O1 O1 0.31(9) 10_776

loop_
_restr_distance_atom_site_label_1
_restr_distance_atom_site_label_2
_restr_distance_site_symmetry_2
_restr_distance_target
_restr_distance_target_weight_param
_restr_distance_diff
H6 C6 1 1.0000 0.0100 0.0001

loop_
_restr_equal_distance_atom_site_label_1
_restr_equal_distance_atom_site_label_2
_restr_equal_distance_site_symmetry_2
_restr_equal_distance_class_id
C8 C9 1 1
C9 C10 1 1
C8B C9B 1 1
C9B C10B 1 1
C4 C5 1 2
C0aa C2 1 2
C0aa C3 1 3
C0aa C6 1 2
C2 C4 1 3
C2 C3 1 2
C3 C4 1 2
C3 C5 1 3
C5 C0aa 1 3
C5 C6 1 2
H6 C0aa 1 4
H6 C5 1 4

loop_
_restr_equal_distance_class_class_id
_restr_equal_distance_class_target_weight_param
_restr_equal_distance_class_average
_restr_equal_distance_class_esd
_restr_equal_distance_class_diff_max
1 0.0100 1.4292 0.0028 0.0042
2 0.0100 1.4127 0.0097 0.0172
3 0.0100 2.4562 0.0082 0.0141
4 0.0100 2.0881 0.0012 0.0012
